data_9008160
loop_
_publ_author_name
'Gold, W.'
'Schubert, K.'

_publ_section_title
;
 Kristallstruktur von Pt12Si5
;
_journal_name_full 'Zeitschrift fur Kristallographie'
_journal_page_first 406
_journal_page_last 413
_journal_paper_doi 10.1524/zkri.1969.128.3-6.406
_journal_volume 128
_journal_year 1969
_chemical_formula_structural Pt12Si5
_chemical_formula_sum 'Pt12 Si5'
_space_group_IT_number 85
_symmetry_space_group_name_Hall 'P 4ab -1ab'
_symmetry_space_group_name_H-M 'P 4/n :1'
_cell_angle_alpha 90
_cell_angle_beta 90
_cell_angle_gamma 90
_cell_length_a 13.404
_cell_length_b 13.404
_cell_length_c 5.451
_cell_formula_units_Z 4
_cell_volume 979.366
_database_code_amcsd 0010676
_exptl_crystal_density_diffrn 16.829
_cod_original_sg_symbol_H-M 'P 4/n'
_cod_database_code 9008160
_amcsd_formula_title Pt12Si5

loop_
_space_group_symop_operation_xyz
x,y,z
y,-x,-z
1/2-y,1/2+x,z
1/2+x,1/2+y,-z
-x,-y,z
-y,x,-z
1/2+y,1/2-x,z
1/2-x,1/2-y,-z

loop_
_atom_site_label
_atom_site_fract_x
_atom_site_fract_y
_atom_site_fract_z
_atom_site_occupancy
Pt1 0.03900 0.09100 0.92800 1.00000
Pt2 0.09100 0.96100 0.48300 1.00000
Pt3 0.10100 0.27700 0.24400 1.00000
Pt4 0.10100 0.27700 0.64700 1.00000
Pt5 0.10100 0.77700 0.20200 1.00000
Pt6 0.10100 0.77700 0.79800 1.00000
Si1 0.05000 0.12700 0.47500 1.00000
Si2 0.12700 0.95000 0.04200 1.00000
Si3 0.25000 0.25000 0.98600 0.25000
Si4 0.25000 0.75000 0.50000 0.50000

loop_
_cod_related_entry_id
_cod_related_entry_database
_cod_related_entry_code
1 AMCSD 0010676
